data_7043095
loop_
_publ_author_name
'Luo, Hai Qiang'
'Xin, Xiao Han'
'Zhang, Pan'
'Yan, Zhi Shuo'
'Zhou, Qingfeng'
'Gong, Yun'
'Lin, Jianhua'

_publ_section_title
;
 The Photocurrent Response in the Perovskite Device Based on Coordination
 Polymer: Structure, Topology, Band Gap and Matched Energy Level
;
_journal_name_full 'Dalton Trans.'
_journal_paper_doi 10.1039/C7DT01161J
_journal_year 2017
_chemical_formula_sum 'C49 H45 Mn2 N3 O11'
_chemical_formula_weight 961.76
_chemical_name_systematic
; 
 ? 
;
_space_group_IT_number 14
_symmetry_cell_setting monoclinic
_symmetry_space_group_name_Hall '-P 2yn'
_symmetry_space_group_name_H-M 'P 1 21/n 1'
_atom_sites_solution_hydrogens geom
_atom_sites_solution_primary direct
_atom_sites_solution_secondary difmap
_audit_creation_method SHELXL-97
_audit_update_record
;
2017-04-28 deposited with the CCDC.
2017-05-23 downloaded from the CCDC.
;
_cell_angle_alpha 90.00
_cell_angle_beta 102.511(2)
_cell_angle_gamma 90.00
_cell_formula_units_Z 4
_cell_length_a 11.3946(9)
_cell_length_b 28.293(3)
_cell_length_c 15.2096(14)
_cell_measurement_reflns_used 2943
_cell_measurement_temperature 298(2)
_cell_measurement_theta_max 20.490
_cell_measurement_theta_min 2.335
_cell_volume 4787.0(8)
_computing_cell_refinement 'Bruker SMART'
_computing_data_collection 'Bruker SMART'
_computing_data_reduction 'Bruker SAINT'
_computing_molecular_graphics 'Bruker SHELXTL'
_computing_publication_material 'Bruker SHELXTL'
_computing_structure_refinement 'SHELXL-97 (Sheldrick, 1997)'
_computing_structure_solution 'SHELXS-97 (Sheldrick, 1990)'
_diffrn_ambient_temperature 298(2)
_diffrn_measured_fraction_theta_full 0.996
_diffrn_measured_fraction_theta_max 0.996
_diffrn_measurement_device_type 'CCD area detector'
_diffrn_measurement_method 'phi and omega scans'
_diffrn_radiation_monochromator graphite
_diffrn_radiation_source 'fine-focus sealed tube'
_diffrn_radiation_type MoK\a
_diffrn_radiation_wavelength 0.71073
_diffrn_reflns_av_R_equivalents 0.0783
_diffrn_reflns_av_unetI/netI 0.1076
_diffrn_reflns_limit_h_max 11
_diffrn_reflns_limit_h_min -13
_diffrn_reflns_limit_k_max 33
_diffrn_reflns_limit_k_min -32
_diffrn_reflns_limit_l_max 12
_diffrn_reflns_limit_l_min -18
_diffrn_reflns_number 20028
_diffrn_reflns_theta_full 25.02
_diffrn_reflns_theta_max 25.02
_diffrn_reflns_theta_min 2.33
_exptl_absorpt_coefficient_mu 0.589
_exptl_absorpt_correction_T_max 1.0000
_exptl_absorpt_correction_T_min 0.6564
_exptl_absorpt_correction_type multi-scan
_exptl_absorpt_process_details
;

CrysAlisPro, Agilent Technologies,
Version 1.171.36.28 (release 01-02-2013 CrysAlis171 .NET)
(compiled Feb  1 2013,16:14:44)
Empirical absorption correction using spherical harmonics,
 implemented in SCALE3 ABSPACK scaling algorithm.

;
_exptl_crystal_colour colorless
_exptl_crystal_density_diffrn 1.334
_exptl_crystal_density_method 'not measured'
_exptl_crystal_description block
_exptl_crystal_F_000 1992
_exptl_crystal_size_max 0.42
_exptl_crystal_size_mid 0.21
_exptl_crystal_size_min 0.17
_platon_squeeze_details
;
;
_refine_diff_density_max 0.409
_refine_diff_density_min -0.497
_refine_diff_density_rms 0.066
_refine_ls_extinction_method none
_refine_ls_goodness_of_fit_ref 0.972
_refine_ls_hydrogen_treatment none
_refine_ls_matrix_type full
_refine_ls_number_parameters 592
_refine_ls_number_reflns 8418
_refine_ls_number_restraints 0
_refine_ls_restrained_S_all 0.972
_refine_ls_R_factor_all 0.1093
_refine_ls_R_factor_gt 0.0531
_refine_ls_shift/su_max 0.001
_refine_ls_shift/su_mean 0.000
_refine_ls_structure_factor_coef Fsqd
_refine_ls_weighting_details 'calc w=1/[\s^2^(Fo^2^)+(0.0327P)^2^+0.0000P] where P=(Fo^2^+2Fc^2^)/3'
_refine_ls_weighting_scheme calc
_refine_ls_wR_factor_gt 0.1033
_refine_ls_wR_factor_ref 0.1174
_reflns_number_gt 4259
_reflns_number_total 8418
_reflns_threshold_expression >2sigma(I)
_cod_data_source_file c7dt01161j2.cif
_cod_data_source_block 3
_cod_depositor_comments
;
The following automatic conversions were performed:

'_symmetry_cell_setting' value 'Monoclinic' changed to 'monoclinic'
according to
/home/data/users/saulius/crontab/automatic-downloads/rss-feeds/RSC/lib/dictionaries/cif_core.dic
dictionary named 'cif_core.dic' version 2.4.2 from 2011-04-26.

Automatic conversion script
Id: cif_fix_values 4973 2017-02-22 13:04:09Z antanas 
;
_cod_original_cell_volume 4787.0(7)
_cod_original_sg_symbol_H-M P2(1)/n
_cod_database_code 7043095

loop_
_symmetry_equiv_pos_as_xyz
'x, y, z'
'-x+1/2, y+1/2, -z+1/2'
'-x, -y, -z'
'x-1/2, -y-1/2, z-1/2'

loop_
_atom_site_label
_atom_site_type_symbol
_atom_site_fract_x
_atom_site_fract_y
_atom_site_fract_z
_atom_site_U_iso_or_equiv
_atom_site_adp_type
_atom_site_occupancy
_atom_site_symmetry_multiplicity
_atom_site_calc_flag
_atom_site_refinement_flags
O5 O 0.4581(3) 0.23914(9) 0.77297(19) 0.0669(8) Uani 1 1 d .
O6 O 0.2916(3) 0.21785(9) 0.67471(19) 0.0631(8) Uani 1 1 d .
C27 C 0.3961(4) 0.21047(15) 0.7199(3) 0.0519(11) Uani 1 1 d .
O3 O 1.4440(3) 0.26459(9) -0.03904(17) 0.0619(8) Uani 1 1 d .
C14 C 1.4906(4) 0.22584(16) -0.0082(3) 0.0553(11) Uani 1 1 d .
C15 C 1.4189(3) 0.18125(14) -0.0340(3) 0.0494(10) Uani 1 1 d .
C20 C 1.3023(4) 0.18323(13) -0.0857(3) 0.0521(11) Uani 1 1 d .
C16 C 1.4706(4) 0.13721(16) -0.0121(3) 0.0661(13) Uani 1 1 d .
C17 C 1.4073(4) 0.09586(15) -0.0414(3) 0.0682(13) Uani 1 1 d .
C19 C 1.2384(4) 0.14203(15) -0.1123(3) 0.0567(11) Uani 1 1 d .
C18 C 1.2916(4) 0.09775(14) -0.0913(3) 0.0552(11) Uani 1 1 d .
Mn1 Mn 0.96193(5) 0.19525(2) 0.34283(4) 0.04703(19) Uani 1 1 d .
Mn2 Mn 0.69524(5) 0.21854(2) 0.17252(4) 0.04675(19) Uani 1 1 d .
N1 N 1.3567(3) 0.21480(13) 0.4267(2) 0.0622(10) Uani 1 1 d .
N2 N 1.0554(3) 0.10327(12) 0.5725(3) 0.0656(10) Uani 1 1 d .
N3 N 0.3426(4) 0.2656(2) 0.2035(3) 0.1104(17) Uani 1 1 d .
O1 O 0.9676(3) 0.15385(9) 0.22712(19) 0.0658(8) Uani 1 1 d .
O2 O 0.8145(3) 0.17611(10) 0.11705(18) 0.0680(9) Uani 1 1 d .
O4 O 1.5907(3) 0.22194(11) 0.04296(19) 0.0757(9) Uani 1 1 d .
O7 O 0.7632(2) 0.19070(8) 0.31510(15) 0.0463(7) Uani 1 1 d .
O8 O 0.6129(3) 0.15297(9) 0.22878(18) 0.0632(8) Uani 1 1 d .
O9 O 1.1624(3) 0.19870(12) 0.3720(2) 0.0839(10) Uani 1 1 d .
O10 O 0.9981(3) 0.13268(9) 0.4298(2) 0.0679(9) Uani 1 1 d .
O11 O 0.5453(3) 0.25703(11) 0.2184(2) 0.0822(10) Uani 1 1 d .
C1 C 1.1076(4) 0.04402(13) -0.1095(3) 0.0557(11) Uani 1 1 d .
C2 C 1.2226(4) 0.05388(14) -0.1256(3) 0.0577(12) Uani 1 1 d .
C3 C 1.2706(5) 0.02321(16) -0.1817(3) 0.0803(15) Uani 1 1 d .
H3 H 1.3468 0.0289 -0.1921 0.096 Uiso 1 1 calc R
C4 C 1.2045(6) -0.01558(17) -0.2216(4) 0.0948(18) Uani 1 1 d .
H4 H 1.2377 -0.0359 -0.2577 0.114 Uiso 1 1 calc R
C5 C 1.0919(6) -0.02398(16) -0.2085(4) 0.0902(17) Uani 1 1 d .
H5 H 1.0473 -0.0492 -0.2373 0.108 Uiso 1 1 calc R
C6 C 1.0437(5) 0.00533(15) -0.1519(3) 0.0738(14) Uani 1 1 d .
H6 H 0.9674 -0.0010 -0.1422 0.089 Uiso 1 1 calc R
C7 C 0.9093(4) 0.15434(14) 0.1464(3) 0.0521(11) Uani 1 1 d .
C8 C 0.9609(4) 0.12593(13) 0.0796(3) 0.0475(10) Uani 1 1 d .
C9 C 1.0756(4) 0.10926(13) 0.1022(3) 0.0572(12) Uani 1 1 d .
H9 H 1.1219 0.1154 0.1593 0.069 Uiso 1 1 calc R
C10 C 1.1252(4) 0.08309(14) 0.0410(3) 0.0603(12) Uani 1 1 d .
H10 H 1.2041 0.0725 0.0578 0.072 Uiso 1 1 calc R
C11 C 1.0574(4) 0.07276(13) -0.0451(3) 0.0507(11) Uani 1 1 d .
C12 C 0.9405(4) 0.08866(15) -0.0660(3) 0.0643(12) Uani 1 1 d .
H12 H 0.8925 0.0817 -0.1222 0.077 Uiso 1 1 calc R
C13 C 0.8920(4) 0.11531(14) -0.0041(3) 0.0636(12) Uani 1 1 d .
H13 H 0.8129 0.1258 -0.0199 0.076 Uiso 1 1 calc R
H16 H 1.5482 0.1351 0.0227 0.076 Uiso 1 1 d R
H17 H 1.4436 0.0667 -0.0272 0.076 Uiso 1 1 d R
H19 H 1.1591 0.1439 -0.1447 0.076 Uiso 1 1 d R
H20 H 1.2662 0.2123 -0.1020 0.076 Uiso 1 1 d R
C21 C 0.6762(3) 0.02469(13) 0.5925(3) 0.0487(10) Uani 1 1 d .
C22 C 0.6320(3) 0.03340(12) 0.6701(3) 0.0456(10) Uani 1 1 d .
C23 C 0.6460(4) -0.00159(15) 0.7366(3) 0.0619(12) Uani 1 1 d .
H23 H 0.6182 0.0040 0.7888 0.074 Uiso 1 1 calc R
C24 C 0.7000(4) -0.04403(15) 0.7261(4) 0.0735(14) Uani 1 1 d .
H24 H 0.7072 -0.0670 0.7707 0.088 Uiso 1 1 calc R
C25 C 0.7432(4) -0.05275(15) 0.6503(4) 0.0721(14) Uani 1 1 d .
H25 H 0.7808 -0.0813 0.6439 0.087 Uiso 1 1 calc R
C26 C 0.7307(4) -0.01906(14) 0.5836(3) 0.0645(13) Uani 1 1 d .
H26 H 0.7588 -0.0254 0.5318 0.077 Uiso 1 1 calc R
C28 C 0.4528(3) 0.16352(12) 0.7080(3) 0.0430(10) Uani 1 1 d .
C29 C 0.5490(4) 0.14729(14) 0.7727(3) 0.0547(11) Uani 1 1 d .
H29 H 0.5764 0.1650 0.8246 0.066 Uiso 1 1 calc R
C30 C 0.6053(4) 0.10491(14) 0.7613(3) 0.0540(11) Uani 1 1 d .
H30 H 0.6688 0.0942 0.8061 0.065 Uiso 1 1 calc R
C31 C 0.5673(3) 0.07823(13) 0.6831(3) 0.0444(10) Uani 1 1 d .
C32 C 0.4706(4) 0.09448(13) 0.6183(3) 0.0527(11) Uani 1 1 d .
H32 H 0.4444 0.0772 0.5657 0.063 Uiso 1 1 calc R
C33 C 0.4129(3) 0.13611(13) 0.6313(3) 0.0505(11) Uani 1 1 d .
H33 H 0.3464 0.1459 0.5882 0.061 Uiso 1 1 calc R
C34 C 0.6849(4) 0.15769(14) 0.3012(3) 0.0484(10) Uani 1 1 d .
C35 C 0.6791(3) 0.12424(13) 0.3783(3) 0.0451(10) Uani 1 1 d .
C36 C 0.7327(3) 0.13593(13) 0.4669(3) 0.0499(11) Uani 1 1 d .
H36 H 0.7715 0.1649 0.4795 0.060 Uiso 1 1 calc R
C37 C 0.7286(4) 0.10457(13) 0.5365(3) 0.0509(11) Uani 1 1 d .
H37 H 0.7635 0.1129 0.5955 0.061 Uiso 1 1 calc R
C38 C 0.6722(3) 0.06054(13) 0.5183(3) 0.0479(10) Uani 1 1 d .
C39 C 0.6168(4) 0.04968(13) 0.4298(3) 0.0537(11) Uani 1 1 d .
H39 H 0.5779 0.0208 0.4169 0.064 Uiso 1 1 calc R
C40 C 0.6188(4) 0.08130(14) 0.3607(3) 0.0529(11) Uani 1 1 d .
H40 H 0.5796 0.0738 0.3021 0.064 Uiso 1 1 calc R
C41 C 1.2425(4) 0.22297(17) 0.4182(3) 0.0696(13) Uani 1 1 d .
H41 H 1.2199 0.2487 0.4488 0.084 Uiso 1 1 calc R
C42 C 1.3992(5) 0.17550(17) 0.3817(4) 0.1033(18) Uani 1 1 d .
H42A H 1.4272 0.1509 0.4245 0.155 Uiso 1 1 calc R
H42B H 1.4639 0.1858 0.3551 0.155 Uiso 1 1 calc R
H42C H 1.3347 0.1637 0.3355 0.155 Uiso 1 1 calc R
C43 C 1.4472(5) 0.24276(19) 0.4862(4) 0.121(2) Uani 1 1 d .
H43A H 1.4953 0.2592 0.4514 0.181 Uiso 1 1 calc R
H43B H 1.4977 0.2223 0.5287 0.181 Uiso 1 1 calc R
H43C H 1.4087 0.2653 0.5179 0.181 Uiso 1 1 calc R
C44 C 1.0426(4) 0.13764(15) 0.5111(4) 0.0673(13) Uani 1 1 d .
H44 H 1.0691 0.1677 0.5309 0.081 Uiso 1 1 calc R
C45 C 1.0212(5) 0.05564(14) 0.5468(3) 0.0920(17) Uani 1 1 d .
H45A H 1.0007 0.0534 0.4823 0.138 Uiso 1 1 calc R
H45B H 0.9529 0.0469 0.5707 0.138 Uiso 1 1 calc R
H45C H 1.0870 0.0348 0.5701 0.138 Uiso 1 1 calc R
C46 C 1.1070(5) 0.11250(18) 0.6678(3) 0.1039(19) Uani 1 1 d .
H46A H 1.1780 0.0937 0.6870 0.156 Uiso 1 1 calc R
H46B H 1.0493 0.1045 0.7030 0.156 Uiso 1 1 calc R
H46C H 1.1275 0.1454 0.6759 0.156 Uiso 1 1 calc R
C47 C 0.4421(6) 0.2436(2) 0.1906(4) 0.0968(18) Uani 1 1 d .
H47 H 0.4314 0.2157 0.1575 0.116 Uiso 1 1 calc R
C48 C 0.3564(7) 0.3086(3) 0.2603(6) 0.166(3) Uani 1 1 d .
H48A H 0.4380 0.3110 0.2936 0.248 Uiso 1 1 calc R
H48B H 0.3034 0.3067 0.3015 0.248 Uiso 1 1 calc R
H48C H 0.3366 0.3359 0.2227 0.248 Uiso 1 1 calc R
C49 C 0.2260(6) 0.2478(4) 0.1655(4) 0.215(5) Uani 1 1 d .
H49A H 0.1824 0.2706 0.1244 0.322 Uiso 1 1 calc R
H49B H 0.1839 0.2417 0.2126 0.322 Uiso 1 1 calc R
H49C H 0.2330 0.2189 0.1338 0.322 Uiso 1 1 calc R

loop_
_atom_site_aniso_label
_atom_site_aniso_U_11
_atom_site_aniso_U_22
_atom_site_aniso_U_33
_atom_site_aniso_U_23
_atom_site_aniso_U_13
_atom_site_aniso_U_12
O5 0.072(2) 0.0570(18) 0.070(2) -0.0106(16) 0.0116(17) 0.0098(17)
O6 0.057(2) 0.0501(17) 0.082(2) 0.0002(15) 0.0143(17) 0.0098(16)
C27 0.051(3) 0.057(3) 0.050(3) 0.007(2) 0.016(2) 0.002(2)
O3 0.068(2) 0.0590(18) 0.0530(19) 0.0001(15) 0.0005(15) -0.0042(16)
C14 0.054(3) 0.073(3) 0.039(3) 0.006(2) 0.009(2) -0.003(3)
C15 0.038(3) 0.057(3) 0.053(3) 0.014(2) 0.008(2) 0.003(2)
C20 0.048(3) 0.050(3) 0.056(3) 0.006(2) 0.004(2) 0.005(2)
C16 0.049(3) 0.074(3) 0.071(3) 0.016(3) 0.005(2) 0.007(3)
C17 0.059(3) 0.061(3) 0.085(4) 0.013(3) 0.017(3) 0.012(3)
C19 0.045(3) 0.062(3) 0.060(3) -0.003(2) 0.005(2) 0.003(2)
C18 0.057(3) 0.057(3) 0.056(3) 0.008(2) 0.024(2) 0.006(2)
Mn1 0.0384(4) 0.0536(4) 0.0472(4) 0.0031(3) 0.0052(3) 0.0008(3)
Mn2 0.0350(4) 0.0490(4) 0.0539(4) 0.0025(3) 0.0044(3) 0.0004(3)
N1 0.045(2) 0.076(3) 0.065(3) -0.003(2) 0.0101(19) 0.003(2)
N2 0.072(3) 0.057(2) 0.065(3) 0.016(2) 0.009(2) 0.004(2)
N3 0.057(3) 0.194(6) 0.087(4) 0.040(4) 0.030(3) 0.028(4)
O1 0.069(2) 0.0693(19) 0.056(2) -0.0064(15) 0.0076(17) 0.0199(16)
O2 0.066(2) 0.082(2) 0.0556(19) -0.0048(16) 0.0106(16) 0.0289(18)
O4 0.0442(19) 0.105(2) 0.067(2) 0.0177(18) -0.0112(16) -0.0122(18)
O7 0.0373(16) 0.0526(16) 0.0484(16) 0.0025(13) 0.0077(12) -0.0054(14)
O8 0.058(2) 0.077(2) 0.0494(19) 0.0059(15) -0.0008(16) -0.0157(16)
O9 0.045(2) 0.118(3) 0.084(2) 0.007(2) 0.0052(17) -0.009(2)
O10 0.073(2) 0.070(2) 0.056(2) 0.0088(16) 0.0030(17) 0.0078(17)
O11 0.049(2) 0.093(2) 0.108(3) -0.0016(19) 0.024(2) 0.013(2)
C1 0.071(3) 0.043(2) 0.058(3) -0.005(2) 0.024(2) -0.004(2)
C2 0.060(3) 0.045(3) 0.072(3) 0.001(2) 0.025(3) 0.004(2)
C3 0.087(4) 0.067(3) 0.098(4) -0.015(3) 0.044(3) 0.005(3)
C4 0.127(6) 0.063(3) 0.108(5) -0.024(3) 0.056(4) 0.004(4)
C5 0.122(5) 0.059(3) 0.095(4) -0.021(3) 0.037(4) -0.012(3)
C6 0.092(4) 0.052(3) 0.085(4) -0.009(3) 0.036(3) -0.013(3)
C7 0.047(3) 0.054(3) 0.055(3) 0.004(2) 0.010(2) 0.005(2)
C8 0.053(3) 0.051(2) 0.041(3) 0.001(2) 0.013(2) 0.004(2)
C9 0.059(3) 0.064(3) 0.048(3) 0.000(2) 0.010(2) 0.015(2)
C10 0.057(3) 0.069(3) 0.057(3) 0.003(2) 0.016(2) 0.017(2)
C11 0.056(3) 0.043(2) 0.056(3) 0.000(2) 0.017(2) -0.001(2)
C12 0.054(3) 0.082(3) 0.055(3) -0.013(2) 0.008(2) -0.004(3)
C13 0.045(3) 0.078(3) 0.067(3) -0.007(3) 0.011(2) 0.012(2)
C21 0.041(3) 0.045(2) 0.060(3) 0.000(2) 0.010(2) -0.002(2)
C22 0.042(3) 0.041(2) 0.053(3) 0.005(2) 0.008(2) 0.002(2)
C23 0.066(3) 0.056(3) 0.062(3) 0.010(2) 0.008(2) 0.007(2)
C24 0.074(4) 0.057(3) 0.082(4) 0.020(3) 0.000(3) 0.014(3)
C25 0.072(4) 0.048(3) 0.093(4) 0.008(3) 0.011(3) 0.012(2)
C26 0.059(3) 0.051(3) 0.086(4) 0.001(3) 0.021(3) 0.014(2)
C28 0.039(2) 0.041(2) 0.051(3) 0.003(2) 0.013(2) 0.0034(19)
C29 0.060(3) 0.055(3) 0.049(3) -0.009(2) 0.010(2) -0.002(2)
C30 0.050(3) 0.057(3) 0.054(3) 0.003(2) 0.008(2) 0.007(2)
C31 0.043(3) 0.044(2) 0.047(3) 0.008(2) 0.013(2) 0.004(2)
C32 0.052(3) 0.051(3) 0.054(3) -0.002(2) 0.008(2) 0.003(2)
C33 0.043(3) 0.052(3) 0.054(3) 0.007(2) 0.006(2) 0.005(2)
C34 0.036(3) 0.056(3) 0.056(3) 0.000(2) 0.015(2) -0.001(2)
C35 0.034(2) 0.051(2) 0.051(3) -0.001(2) 0.012(2) -0.001(2)
C36 0.046(3) 0.049(2) 0.057(3) 0.000(2) 0.016(2) -0.010(2)
C37 0.049(3) 0.055(3) 0.048(3) -0.004(2) 0.009(2) -0.004(2)
C38 0.042(3) 0.048(2) 0.059(3) -0.001(2) 0.021(2) 0.003(2)
C39 0.055(3) 0.044(2) 0.065(3) -0.010(2) 0.018(2) -0.012(2)
C40 0.050(3) 0.057(3) 0.052(3) -0.010(2) 0.012(2) -0.011(2)
C41 0.049(3) 0.079(3) 0.085(4) 0.005(3) 0.022(3) 0.012(3)
C42 0.093(4) 0.097(4) 0.133(5) -0.002(4) 0.053(4) 0.031(4)
C43 0.071(4) 0.159(5) 0.123(5) -0.020(4) -0.001(4) -0.043(4)
C44 0.055(3) 0.056(3) 0.088(4) 0.013(3) 0.009(3) 0.002(2)
C45 0.105(5) 0.055(3) 0.121(5) 0.006(3) 0.035(4) 0.002(3)
C46 0.130(5) 0.108(4) 0.067(4) 0.014(3) 0.007(3) -0.004(4)
C47 0.080(4) 0.143(5) 0.078(4) 0.019(3) 0.039(4) 0.021(4)
C48 0.150(8) 0.157(7) 0.215(9) 0.058(6) 0.097(7) 0.074(6)
C49 0.051(4) 0.468(15) 0.121(6) 0.075(7) 0.010(4) -0.001(7)

loop_
_atom_type_symbol
_atom_type_description
_atom_type_scat_dispersion_real
_atom_type_scat_dispersion_imag
_atom_type_scat_source
C C 0.0033 0.0016 'International Tables Vol C Tables 4.2.6.8 and 6.1.1.4'
H H 0.0000 0.0000 'International Tables Vol C Tables 4.2.6.8 and 6.1.1.4'
N N 0.0061 0.0033 'International Tables Vol C Tables 4.2.6.8 and 6.1.1.4'
O O 0.0106 0.0060 'International Tables Vol C Tables 4.2.6.8 and 6.1.1.4'
Mn Mn 0.3368 0.7283 'International Tables Vol C Tables 4.2.6.8 and 6.1.1.4'

loop_
_geom_angle_atom_site_label_1
_geom_angle_atom_site_label_2
_geom_angle_atom_site_label_3
_geom_angle
_geom_angle_site_symmetry_1
_geom_angle_site_symmetry_3
C27 O5 Mn1 146.5(3) . 4_566
C27 O6 Mn2 125.5(3) . 4_566
O5 C27 O6 125.5(4) . .
O5 C27 C28 116.9(4) . .
O6 C27 C28 117.5(4) . .
C14 O3 Mn1 130.8(3) . 4_665
O4 C14 O3 124.5(4) . .
O4 C14 C15 117.5(4) . .
O3 C14 C15 118.0(4) . .
C16 C15 C20 118.4(4) . .
C16 C15 C14 120.7(4) . .
C20 C15 C14 120.7(4) . .
C19 C20 C15 120.5(4) . .
C15 C16 C17 120.8(4) . .
C18 C17 C16 120.8(4) . .
C20 C19 C18 120.8(4) . .
C17 C18 C19 118.6(4) . .
C17 C18 C2 121.9(4) . .
C19 C18 C2 119.5(4) . .
O1 Mn1 O5 93.91(11) . 4_665
O1 Mn1 O3 176.02(12) . 4_566
O5 Mn1 O3 87.78(10) 4_665 4_566
O1 Mn1 O10 91.08(11) . .
O5 Mn1 O10 169.21(12) 4_665 .
O3 Mn1 O10 87.86(11) 4_566 .
O1 Mn1 O7 91.33(10) . .
O5 Mn1 O7 92.62(10) 4_665 .
O3 Mn1 O7 84.99(10) 4_566 .
O10 Mn1 O7 96.82(10) . .
O1 Mn1 O9 88.60(12) . .
O5 Mn1 O9 88.33(12) 4_665 .
O3 Mn1 O9 95.06(12) 4_566 .
O10 Mn1 O9 82.23(12) . .
O7 Mn1 O9 179.05(11) . .
O4 Mn2 O6 99.55(11) 1_455 4_665
O4 Mn2 O2 86.20(12) 1_455 .
O6 Mn2 O2 96.50(11) 4_665 .
O4 Mn2 O11 87.38(13) 1_455 .
O6 Mn2 O11 90.58(11) 4_665 .
O2 Mn2 O11 171.14(12) . .
O4 Mn2 O7 158.06(10) 1_455 .
O6 Mn2 O7 102.23(10) 4_665 .
O2 Mn2 O7 93.90(10) . .
O11 Mn2 O7 89.79(11) . .
O4 Mn2 O8 101.09(11) 1_455 .
O6 Mn2 O8 158.05(11) 4_665 .
O2 Mn2 O8 92.24(11) . .
O11 Mn2 O8 83.01(11) . .
O7 Mn2 O8 56.97(9) . .
C41 N1 C42 121.4(4) . .
C41 N1 C43 121.8(4) . .
C42 N1 C43 116.7(4) . .
C44 N2 C45 120.8(4) . .
C44 N2 C46 121.5(4) . .
C45 N2 C46 117.7(4) . .
C47 N3 C49 121.3(7) . .
C47 N3 C48 118.7(6) . .
C49 N3 C48 120.0(6) . .
C7 O1 Mn1 134.0(3) . .
C7 O2 Mn2 136.2(3) . .
C14 O4 Mn2 149.6(3) . 1_655
C34 O7 Mn1 136.3(2) . .
C34 O7 Mn2 90.8(2) . .
Mn1 O7 Mn2 106.48(10) . .
C34 O8 Mn2 89.9(2) . .
C41 O9 Mn1 137.5(3) . .
C44 O10 Mn1 119.5(3) . .
C47 O11 Mn2 118.6(4) . .
C6 C1 C2 119.1(4) . .
C6 C1 C11 120.0(4) . .
C2 C1 C11 120.9(4) . .
C3 C2 C1 118.7(4) . .
C3 C2 C18 118.5(4) . .
C1 C2 C18 122.6(4) . .
C4 C3 C2 120.4(5) . .
C5 C4 C3 120.7(5) . .
C4 C5 C6 119.8(5) . .
C5 C6 C1 121.2(5) . .
O2 C7 O1 126.1(4) . .
O2 C7 C8 117.2(4) . .
O1 C7 C8 116.7(4) . .
C9 C8 C13 118.8(4) . .
C9 C8 C7 120.4(4) . .
C13 C8 C7 120.8(4) . .
C8 C9 C10 121.3(4) . .
C9 C10 C11 120.8(4) . .
C12 C11 C10 117.3(4) . .
C12 C11 C1 121.3(4) . .
C10 C11 C1 121.3(4) . .
C11 C12 C13 121.3(4) . .
C8 C13 C12 120.5(4) . .
C22 C21 C26 118.9(4) . .
C22 C21 C38 123.6(3) . .
C26 C21 C38 117.5(4) . .
C23 C22 C21 118.6(4) . .
C23 C22 C31 119.0(4) . .
C21 C22 C31 122.4(3) . .
C24 C23 C22 121.2(4) . .
C25 C24 C23 120.4(4) . .
C24 C25 C26 119.8(4) . .
C25 C26 C21 121.1(4) . .
C29 C28 C33 118.4(3) . .
C29 C28 C27 120.2(4) . .
C33 C28 C27 121.4(4) . .
C28 C29 C30 121.0(4) . .
C29 C30 C31 120.5(4) . .
C32 C31 C30 118.6(3) . .
C32 C31 C22 121.5(4) . .
C30 C31 C22 119.9(3) . .
C33 C32 C31 120.6(4) . .
C32 C33 C28 121.0(4) . .
O8 C34 O7 122.3(4) . .
O8 C34 C35 119.5(4) . .
O7 C34 C35 118.2(4) . .
C36 C35 C40 119.2(4) . .
C36 C35 C34 121.0(4) . .
C40 C35 C34 119.8(4) . .
C35 C36 C37 120.3(4) . .
C36 C37 C38 120.5(4) . .
C39 C38 C37 118.7(4) . .
C39 C38 C21 120.6(4) . .
C37 C38 C21 120.7(4) . .
C40 C39 C38 120.9(4) . .
C39 C40 C35 120.4(4) . .
O9 C41 N1 124.0(5) . .
O10 C44 N2 125.1(4) . .
O11 C47 N3 125.7(6) . .

loop_
_geom_bond_atom_site_label_1
_geom_bond_atom_site_label_2
_geom_bond_distance
_geom_bond_site_symmetry_2
O5 C27 1.250(4) .
O5 Mn1 2.134(3) 4_566
O6 C27 1.256(5) .
O6 Mn2 2.105(3) 4_566
C27 C28 1.505(5) .
O3 C14 1.263(4) .
O3 Mn1 2.173(3) 4_665
C14 O4 1.238(5) .
C14 C15 1.508(5) .
C15 C16 1.388(5) .
C15 C20 1.391(5) .
C20 C19 1.388(5) .
C16 C17 1.396(5) .
C17 C18 1.373(6) .
C19 C18 1.398(5) .
C18 C2 1.501(5) .
Mn1 O1 2.127(3) .
Mn1 O5 2.134(3) 4_665
Mn1 O3 2.173(3) 4_566
Mn1 O10 2.195(3) .
Mn1 O7 2.215(3) .
Mn1 O9 2.233(3) .
Mn2 O4 2.072(3) 1_455
Mn2 O6 2.105(3) 4_665
Mn2 O2 2.120(3) .
Mn2 O11 2.261(3) .
Mn2 O7 2.279(2) .
Mn2 O8 2.324(3) .
N1 C41 1.299(5) .
N1 C42 1.444(5) .
N1 C43 1.451(5) .
N2 C44 1.334(5) .
N2 C45 1.434(5) .
N2 C46 1.465(5) .
N3 C47 1.345(6) .
N3 C49 1.421(7) .
N3 C48 1.481(8) .
O1 C7 1.262(4) .
O2 C7 1.240(4) .
O4 Mn2 2.072(3) 1_655
O7 C34 1.278(4) .
O8 C34 1.229(4) .
O9 C41 1.233(5) .
O10 C44 1.239(5) .
O11 C47 1.220(6) .
C1 C6 1.393(5) .
C1 C2 1.412(5) .
C1 C11 1.480(5) .
C2 C3 1.407(5) .
C3 C4 1.393(6) .
C4 C5 1.362(7) .
C5 C6 1.391(6) .
C7 C8 1.512(5) .
C8 C9 1.362(5) .
C8 C13 1.376(5) .
C9 C10 1.400(5) .
C10 C11 1.399(5) .
C11 C12 1.376(5) .
C12 C13 1.409(5) .
C21 C22 1.402(5) .
C21 C26 1.405(5) .
C21 C38 1.511(5) .
C22 C23 1.399(5) .
C22 C31 1.501(5) .
C23 C24 1.374(5) .
C24 C25 1.371(6) .
C25 C26 1.376(5) .
C28 C29 1.384(5) .
C28 C33 1.393(5) .
C29 C30 1.388(5) .
C30 C31 1.396(5) .
C31 C32 1.389(5) .
C32 C33 1.384(5) .
C34 C35 1.520(5) .
C35 C36 1.393(5) .
C35 C40 1.393(5) .
C36 C37 1.389(5) .
C37 C38 1.402(5) .
C38 C39 1.392(5) .
C39 C40 1.384(5) .

loop_
_platon_squeeze_void_nr
_platon_squeeze_void_average_x
_platon_squeeze_void_average_y
_platon_squeeze_void_average_z
_platon_squeeze_void_volume
_platon_squeeze_void_count_electrons
_platon_squeeze_void_content
1 0.034 0.444 0.632 16 1 ' '
2 -0.035 0.556 0.368 16 1 ' '
3 0.180 0.469 0.479 35 3 ' '
4 0.153 0.635 0.353 10 1 ' '
5 0.325 0.969 0.017 36 2 ' '
6 0.347 0.135 0.147 10 1 ' '
7 0.474 0.945 0.863 14 1 ' '
8 0.537 0.057 0.134 16 1 ' '
9 0.680 0.030 0.979 35 3 ' '
10 0.653 0.865 0.853 10 1 ' '
11 0.820 0.530 0.521 34 2 ' '
12 0.847 0.365 0.647 10 1 ' '
